data_4334887
loop_
_publ_author_name
'Fabrice Pointillart'
'Boris Le Guennic'
'Thomas Cauchy'
'St\'ephane Golhen'
'Olivier Cador'
'Olivier Maury'
'Lahc\`ene Ouahab'

_publ_section_title
;
 A Series of Tetrathiafulvalene-Based Lanthanide Complexes Displaying
 Either Single Molecule Magnet or Luminescence-Direct Magnetic and
 Photo-Physical Correlations in the Ytterbium Analogue
;
_journal_name_full 'Inorganic Chemistry'
_journal_page_first 5978
_journal_page_last 5990
_journal_paper_doi 10.1021/ic400253m
_journal_volume 52
_journal_year 2013
_chemical_formula_sum 'C70 H38 Dy2 F36 N4 O16 S16'
_chemical_formula_weight 2713.00
_chemical_name_systematic
;
 ?
;
_space_group_IT_number 15
_symmetry_cell_setting monoclinic
_symmetry_space_group_name_Hall '-C 2yc'
_symmetry_space_group_name_H-M 'C 1 2/c 1'
_atom_sites_solution_hydrogens geom
_atom_sites_solution_primary direct
_atom_sites_solution_secondary difmap
_audit_creation_method SHELXL-97
_cell_angle_alpha 90.00
_cell_angle_beta 119.3738(19)
_cell_angle_gamma 90.00
_cell_formula_units_Z 8
_cell_length_a 38.2055(16)
_cell_length_b 19.9095(7)
_cell_length_c 37.6513(16)
_cell_measurement_reflns_used 6896
_cell_measurement_temperature 150(2)
_cell_measurement_theta_max 25.07
_cell_measurement_theta_min 2.14
_cell_volume 24957.6(18)
_computing_cell_refinement 'Bruker SMART'
_computing_data_collection 'Bruker SMART'
_computing_data_reduction 'Bruker SAINT'
_computing_structure_refinement 'SHELXL-97 (Sheldrick, 1997)'
_computing_structure_solution 'SIR97 (Altomare al, 1997)'
_diffrn_ambient_temperature 150(2)
_diffrn_measured_fraction_theta_full 0.996
_diffrn_measured_fraction_theta_max 0.996
_diffrn_measurement_device_type 'APEXII, Bruker-AXS'
_diffrn_measurement_method 'CCD rotation images, thin slices'
_diffrn_radiation_monochromator graphite
_diffrn_radiation_source 'fine-focus sealed tube'
_diffrn_radiation_type MoK\a
_diffrn_radiation_wavelength 0.71073
_diffrn_reflns_av_R_equivalents 0.0589
_diffrn_reflns_av_sigmaI/netI 0.0702
_diffrn_reflns_limit_h_max 49
_diffrn_reflns_limit_h_min -49
_diffrn_reflns_limit_k_max 23
_diffrn_reflns_limit_k_min -25
_diffrn_reflns_limit_l_max 48
_diffrn_reflns_limit_l_min -48
_diffrn_reflns_number 99372
_diffrn_reflns_theta_full 27.45
_diffrn_reflns_theta_max 27.45
_diffrn_reflns_theta_min 1.19
_exptl_absorpt_coefficient_mu 1.558
_exptl_absorpt_correction_T_max 0.911
_exptl_absorpt_correction_T_min 0.814
_exptl_absorpt_correction_type multi-scan
_exptl_absorpt_process_details
;
Sheldrick, G.M. (2002). SADABS Bruker AXS Inc., Madisson, Wisconsin, USA]
;
_exptl_crystal_colour yellow
_exptl_crystal_density_diffrn 1.444
_exptl_crystal_description stick
_exptl_crystal_F_000 10608
_exptl_crystal_size_max 0.38
_exptl_crystal_size_mid 0.11
_exptl_crystal_size_min 0.06
_refine_diff_density_max 2.681
_refine_diff_density_min -1.497
_refine_diff_density_rms 0.378
_refine_ls_extinction_method none
_refine_ls_goodness_of_fit_ref 1.160
_refine_ls_hydrogen_treatment constr
_refine_ls_matrix_type full
_refine_ls_number_parameters 1297
_refine_ls_number_reflns 28413
_refine_ls_number_restraints 0
_refine_ls_restrained_S_all 1.160
_refine_ls_R_factor_all 0.1329
_refine_ls_R_factor_gt 0.0688
_refine_ls_shift/su_max 0.004
_refine_ls_shift/su_mean 0.000
_refine_ls_structure_factor_coef Fsqd
_refine_ls_weighting_details 'calc w=1/[\s^2^(Fo^2^)+(0.1258P)^2^+204.4086P] where P=(Fo^2^+2Fc^2^)/3'
_refine_ls_weighting_scheme calc
_refine_ls_wR_factor_gt 0.2063
_refine_ls_wR_factor_ref 0.2632
_reflns_number_gt 17610
_reflns_number_total 28413
_reflns_threshold_expression >2sigma(I)
_cod_data_source_file ic400253m_si_002_3.cif
_cod_data_source_block 3
_cod_original_cell_volume 24957.6(17)
_cod_database_code 4334887

loop_
_symmetry_equiv_pos_as_xyz
'x, y, z'
'-x, y, -z+1/2'
'x+1/2, y+1/2, z'
'-x+1/2, y+1/2, -z+1/2'
'-x, -y, -z'
'x, -y, z-1/2'
'-x+1/2, -y+1/2, -z'
'x+1/2, -y+1/2, z-1/2'

loop_
_atom_site_label
_atom_site_type_symbol
_atom_site_fract_x
_atom_site_fract_y
_atom_site_fract_z
_atom_site_U_iso_or_equiv
_atom_site_adp_type
_atom_site_occupancy
_atom_site_symmetry_multiplicity
_atom_site_calc_flag
_atom_site_refinement_flags
C1 C 0.1306(3) 1.1859(5) 0.1018(3) 0.046(2) Uani 1 1 d .
H1 H 0.1098 1.1649 0.0782 0.055 Uiso 1 1 calc R
C2 C 0.1494(3) 1.2413(4) 0.0972(3) 0.044(2) Uani 1 1 d .
H2 H 0.1419 1.2579 0.0708 0.053 Uiso 1 1 calc R
C3 C 0.1792(3) 1.2724(5) 0.1312(4) 0.053(3) Uani 1 1 d .
H3 H 0.1928 1.3108 0.1289 0.064 Uiso 1 1 calc R
C4 C 0.1889(3) 1.2458(5) 0.1691(3) 0.050(2) Uani 1 1 d .
H4 H 0.2091 1.2668 0.1931 0.060 Uiso 1 1 calc R
C5 C 0.1699(3) 1.1902(4) 0.1727(3) 0.042(2) Uani 1 1 d .
C6 C 0.1793(3) 1.1605(5) 0.2131(3) 0.045(2) Uani 1 1 d .
H5 H 0.2071 1.1724 0.2338 0.054 Uiso 1 1 calc R
H6A H 0.1775 1.1109 0.2108 0.054 Uiso 1 1 calc R
C7 C 0.1579(3) 1.2780(4) 0.2378(3) 0.039(2) Uani 1 1 d .
C8 C 0.1482(3) 1.4075(5) 0.2271(3) 0.047(2) Uani 1 1 d .
C9 C 0.1360(3) 1.4699(5) 0.2121(3) 0.051(2) Uani 1 1 d .
C10 C 0.1100(4) 1.5632(5) 0.1596(3) 0.056(3) Uani 1 1 d .
C11 C 0.0977(5) 1.6845(7) 0.1209(5) 0.096(5) Uani 1 1 d .
H11A H 0.0845 1.7099 0.0950 0.115 Uiso 1 1 calc R
H11B H 0.0900 1.7059 0.1398 0.115 Uiso 1 1 calc R
C12 C 0.1424(5) 1.6903(7) 0.1387(5) 0.086(4) Uani 1 1 d .
H12A H 0.1492 1.7381 0.1384 0.103 Uiso 1 1 calc R
H12B H 0.1503 1.6655 0.1210 0.103 Uiso 1 1 calc R
C13 C 0.1440(4) 1.5873(5) 0.1883(3) 0.054(3) Uani 1 1 d .
C14 C 0.1926(3) 1.3032(5) 0.2662(3) 0.043(2) Uani 1 1 d .
C15 C 0.2224(3) 1.2776(5) 0.3461(3) 0.045(2) Uani 1 1 d .
H15A H 0.2452 1.2622 0.3723 0.054 Uiso 1 1 calc R
H15B H 0.2195 1.3267 0.3479 0.054 Uiso 1 1 calc R
C16 C 0.1856(3) 1.2439(5) 0.3394(3) 0.044(2) Uani 1 1 d .
C17 C 0.1486(3) 1.2758(6) 0.3255(3) 0.052(3) Uani 1 1 d .
H17 H 0.1465 1.3227 0.3202 0.063 Uiso 1 1 calc R
C18 C 0.1155(3) 1.2405(6) 0.3193(4) 0.066(3) Uani 1 1 d .
H18 H 0.0903 1.2624 0.3093 0.080 Uiso 1 1 calc R
C19 C 0.1191(3) 1.1724(6) 0.3278(4) 0.059(3) Uani 1 1 d .
H19 H 0.0963 1.1476 0.3241 0.071 Uiso 1 1 calc R
C20 C 0.1553(3) 1.1405(5) 0.3416(3) 0.047(2) Uani 1 1 d .
H20 H 0.1576 1.0937 0.3471 0.056 Uiso 1 1 calc R
C21 C 0.3463(3) 1.0102(5) 0.4041(3) 0.051(2) Uani 1 1 d .
H21 H 0.3599 1.0300 0.4304 0.062 Uiso 1 1 calc R
C22 C 0.3623(3) 0.9547(6) 0.3955(4) 0.058(3) Uani 1 1 d .
H22 H 0.3872 0.9368 0.4157 0.069 Uiso 1 1 calc R
C23 C 0.3426(3) 0.9258(5) 0.3583(4) 0.055(3) Uani 1 1 d .
H23 H 0.3537 0.8879 0.3521 0.067 Uiso 1 1 calc R
C24 C 0.3062(3) 0.9521(5) 0.3294(4) 0.051(2) Uani 1 1 d .
H24 H 0.2921 0.9317 0.3032 0.061 Uiso 1 1 calc R
C25 C 0.2901(3) 1.0078(5) 0.3382(3) 0.040(2) Uani 1 1 d .
C26 C 0.2504(3) 1.0390(5) 0.3090(3) 0.045(2) Uani 1 1 d .
H26A H 0.2441 1.0296 0.2807 0.054 Uiso 1 1 calc R
H26B H 0.2520 1.0883 0.3129 0.054 Uiso 1 1 calc R
C27 C 0.2108(3) 0.9198(5) 0.3056(3) 0.046(2) Uani 1 1 d .
C28 C 0.2183(3) 0.7908(5) 0.3176(3) 0.051(2) Uani 1 1 d .
C29 C 0.2281(3) 0.7290(5) 0.3342(3) 0.054(3) Uani 1 1 d .
C30 C 0.2709(3) 0.6352(5) 0.3838(4) 0.058(3) Uani 1 1 d .
C31 C 0.3065(5) 0.5154(7) 0.4148(5) 0.095(5) Uani 1 1 d .
H31A H 0.3271 0.4904 0.4386 0.114 Uiso 1 1 calc R
H31B H 0.2803 0.4936 0.4063 0.114 Uiso 1 1 calc R
C32 C 0.3155(5) 0.5091(8) 0.3822(6) 0.102(6) Uani 1 1 d .
H32A H 0.3211 0.4613 0.3797 0.122 Uiso 1 1 calc R
H32B H 0.3404 0.5347 0.3895 0.122 Uiso 1 1 calc R
C33 C 0.2596(4) 0.6113(5) 0.3459(4) 0.062(3) Uani 1 1 d .
C34 C 0.2002(3) 0.8933(5) 0.2688(3) 0.047(2) Uani 1 1 d .
C35 C 0.1284(3) 0.9153(5) 0.2023(3) 0.052(2) Uani 1 1 d .
H35A H 0.1127 0.9326 0.1741 0.062 Uiso 1 1 calc R
H35B H 0.1257 0.8658 0.2014 0.062 Uiso 1 1 calc R
C36 C 0.1119(3) 0.9439(5) 0.2277(3) 0.048(2) Uani 1 1 d .
C37 C 0.1080(3) 0.9084(6) 0.2567(3) 0.060(3) Uani 1 1 d .
H37 H 0.1154 0.8624 0.2608 0.072 Uiso 1 1 calc R
C38 C 0.0933(4) 0.9382(7) 0.2806(4) 0.067(3) Uani 1 1 d .
H38 H 0.0907 0.9134 0.3008 0.080 Uiso 1 1 calc R
C39 C 0.0827(3) 1.0051(7) 0.2735(3) 0.060(3) Uani 1 1 d .
H39 H 0.0723 1.0270 0.2888 0.072 Uiso 1 1 calc R
C40 C 0.0871(3) 1.0402(5) 0.2448(3) 0.047(2) Uani 1 1 d .
H40 H 0.0799 1.0863 0.2404 0.056 Uiso 1 1 calc R
C41 C -0.0200(4) 0.9448(7) 0.1650(4) 0.070(3) Uani 1 1 d .
C42 C -0.0123(3) 1.0001(5) 0.1398(3) 0.047(2) Uani 1 1 d .
C43 C -0.0450(3) 1.0334(6) 0.1092(3) 0.051(2) Uani 1 1 d .
H43 H -0.0712 1.0234 0.1046 0.062 Uiso 1 1 calc R
C44 C -0.0402(3) 1.0807(5) 0.0852(3) 0.048(2) Uani 1 1 d .
C45 C -0.0770(4) 1.1175(9) 0.0529(4) 0.078(4) Uani 1 1 d .
C46 C 0.0638(4) 0.8657(5) 0.0848(3) 0.059(3) Uani 1 1 d .
C47 C 0.0619(3) 0.9410(5) 0.0799(3) 0.040(2) Uani 1 1 d .
C48 C 0.0552(3) 0.9686(5) 0.0440(3) 0.044(2) Uani 1 1 d .
H48 H 0.0516 0.9403 0.0221 0.052 Uiso 1 1 calc R
C49 C 0.0534(3) 1.0391(5) 0.0391(3) 0.041(2) Uani 1 1 d .
C50 C 0.0526(3) 1.0685(6) 0.0014(3) 0.052(3) Uani 1 1 d .
C51 C 0.0053(4) 1.2114(7) 0.1950(4) 0.065(3) Uani 1 1 d .
C52 C 0.0226(3) 1.2001(5) 0.1662(3) 0.043(2) Uani 1 1 d .
C53 C 0.0200(3) 1.2516(5) 0.1405(3) 0.047(2) Uani 1 1 d .
H53 H 0.0056 1.2913 0.1392 0.056 Uiso 1 1 calc R
C54 C 0.0385(3) 1.2457(5) 0.1163(3) 0.043(2) Uani 1 1 d .
C55 C 0.0371(3) 1.3045(5) 0.0905(3) 0.049(2) Uani 1 1 d .
C56 C 0.3073(4) 0.8935(6) 0.4663(5) 0.074(4) Uani 1 1 d .
C57 C 0.2773(3) 0.9496(5) 0.4467(3) 0.052(2) Uani 1 1 d .
C58 C 0.2400(4) 0.9401(6) 0.4428(4) 0.066(3) Uani 1 1 d .
H58 H 0.2344 0.9003 0.4530 0.080 Uiso 1 1 calc R
C59 C 0.2102(3) 0.9889(6) 0.4238(4) 0.060(3) Uani 1 1 d .
C60 C 0.1662(5) 0.9708(9) 0.4127(8) 0.108(7) Uani 1 1 d .
C61 C 0.2751(7) 1.0693(12) 0.5494(6) 0.114(7) Uani 1 1 d .
C62 C 0.2598(4) 1.1089(7) 0.5084(4) 0.069(3) Uani 1 1 d .
C63 C 0.2300(5) 1.1551(8) 0.4960(4) 0.086(5) Uani 1 1 d .
H63 H 0.2182 1.1632 0.5127 0.104 Uiso 1 1 calc R
C64 C 0.2161(4) 1.1908(6) 0.4602(4) 0.059(3) Uani 1 1 d .
C65 C 0.1790(4) 1.2401(8) 0.4460(4) 0.079(4) Uani 1 1 d .
C66 C 0.4120(5) 1.1314(9) 0.5155(7) 0.126(9) Uani 1 1 d .
C67 C 0.3694(3) 1.1558(6) 0.4831(3) 0.057(3) Uani 1 1 d .
C68 C 0.3679(3) 1.2205(6) 0.4682(3) 0.054(3) Uani 1 1 d .
H68 H 0.3919 1.2455 0.4765 0.065 Uiso 1 1 calc R
C69 C 0.3311(3) 1.2475(5) 0.4414(3) 0.043(2) Uani 1 1 d .
C70 C 0.3295(3) 1.3207(5) 0.4268(3) 0.052(3) Uani 1 1 d .
N1 N 0.1407(2) 1.1609(4) 0.1384(2) 0.0365(16) Uani 1 1 d .
N2 N 0.1876(2) 1.1766(4) 0.3472(2) 0.0369(16) Uani 1 1 d .
N3 N 0.3116(2) 1.0361(4) 0.3756(2) 0.0409(17) Uani 1 1 d .
N4 N 0.1016(2) 1.0103(4) 0.2224(2) 0.0414(17) Uani 1 1 d .
O1 O 0.12363(18) 1.1054(3) 0.14200(19) 0.0403(14) Uani 1 1 d .
O2 O 0.10693(18) 1.0457(3) 0.19567(17) 0.0380(13) Uani 1 1 d .
O3 O 0.02413(17) 1.0061(3) 0.15008(19) 0.0417(14) Uani 1 1 d .
O4 O -0.00803(19) 1.0973(3) 0.0859(2) 0.0457(15) Uani 1 1 d .
O5 O 0.06720(19) 0.9724(3) 0.11153(18) 0.0407(14) Uani 1 1 d .
O6 O 0.05279(18) 1.0818(3) 0.06279(18) 0.0383(13) Uani 1 1 d .
O7 O 0.03961(19) 1.1440(3) 0.17120(19) 0.0431(15) Uani 1 1 d .
O8 O 0.05779(19) 1.1962(3) 0.1140(2) 0.0428(15) Uani 1 1 d .
O9 O 0.22271(16) 1.1455(3) 0.35977(17) 0.0335(12) Uani 1 1 d .
O10 O 0.29727(19) 1.0916(3) 0.38385(19) 0.0413(14) Uani 1 1 d .
O11 O 0.2908(2) 0.9994(3) 0.4376(2) 0.0482(16) Uani 1 1 d .
O12 O 0.2141(2) 1.0460(4) 0.4126(2) 0.0532(17) Uani 1 1 d .
O13 O 0.2789(3) 1.0921(4) 0.4902(2) 0.060(2) Uani 1 1 d .
O14 O 0.22874(19) 1.1872(3) 0.43556(19) 0.0438(15) Uani 1 1 d .
O15 O 0.3417(2) 1.1153(4) 0.4735(2) 0.0515(17) Uani 1 1 d .
O16 O 0.29744(18) 1.2201(3) 0.42591(18) 0.0408(14) Uani 1 1 d .
F1 F -0.0093(3) 0.9713(7) 0.2021(3) 0.142(5) Uani 1 1 d .
F2 F 0.0023(3) 0.8935(5) 0.1726(5) 0.151(6) Uani 1 1 d .
F3 F -0.0576(2) 0.9283(5) 0.1498(3) 0.111(3) Uani 1 1 d .
F4 F -0.0768(3) 1.1809(5) 0.0644(4) 0.145(5) Uani 1 1 d .
F5 F -0.0737(4) 1.1316(9) 0.0206(3) 0.181(7) Uani 1 1 d .
F6 F -0.1092(3) 1.0937(7) 0.0445(4) 0.173(7) Uani 1 1 d .
F7 F 0.1013(2) 0.8475(3) 0.1139(2) 0.078(2) Uani 1 1 d .
F8 F 0.0557(2) 0.8311(3) 0.0515(2) 0.0688(18) Uani 1 1 d .
F9 F 0.0393(3) 0.8438(3) 0.0982(2) 0.078(2) Uani 1 1 d .
F10 F 0.0904(2) 1.0807(5) 0.0101(2) 0.101(3) Uani 1 1 d .
F11 F 0.0329(3) 1.1259(4) -0.0107(2) 0.080(2) Uani 1 1 d .
F12 F 0.0361(2) 1.0277(3) -0.03137(18) 0.073(2) Uani 1 1 d .
F13 F 0.0327(3) 1.2056(6) 0.2330(2) 0.120(4) Uani 1 1 d .
F14 F -0.0151(4) 1.2657(5) 0.1892(3) 0.139(5) Uani 1 1 d .
F15 F -0.0212(3) 1.1611(5) 0.1892(3) 0.117(4) Uani 1 1 d .
F16 F 0.07414(19) 1.3223(3) 0.0976(2) 0.0661(18) Uani 1 1 d .
F17 F 0.0204(2) 1.3596(3) 0.0953(2) 0.0691(18) Uani 1 1 d .
F18 F 0.0160(2) 1.2882(3) 0.05063(19) 0.0731(19) Uani 1 1 d .
F19 F 0.3375(3) 0.9097(5) 0.5009(3) 0.135(4) Uani 1 1 d .
F20 F 0.2927(3) 0.8367(5) 0.4723(5) 0.162(6) Uani 1 1 d .
F21 F 0.3229(3) 0.8751(5) 0.4430(3) 0.113(3) Uani 1 1 d .
F22 F 0.1587(5) 0.9138(8) 0.4118(11) 0.325(18) Uani 1 1 d .
F23 F 0.1587(4) 0.9916(15) 0.4378(6) 0.272(14) Uani 1 1 d .
F24 F 0.1403(3) 1.0003(12) 0.3842(6) 0.242(11) Uani 1 1 d .
F25 F 0.2678(3) 1.1010(6) 0.5751(3) 0.120(4) Uani 1 1 d .
F26 F 0.3144(4) 1.0569(7) 0.5681(4) 0.156(6) Uani 1 1 d .
F27 F 0.2568(7) 1.0118(8) 0.5410(4) 0.217(9) Uani 1 1 d .
F28 F 0.1753(3) 1.2595(6) 0.4777(3) 0.122(4) Uani 1 1 d .
F29 F 0.1455(3) 1.2056(6) 0.4201(3) 0.123(4) Uani 1 1 d .
F30 F 0.1818(3) 1.2914(4) 0.4268(2) 0.090(3) Uani 1 1 d .
F31 F 0.4148(3) 1.0693(6) 0.5188(5) 0.187(7) Uani 1 1 d .
F32 F 0.4258(4) 1.1609(8) 0.5484(4) 0.238(11) Uani 1 1 d .
F33 F 0.4399(3) 1.1452(9) 0.5037(6) 0.208(8) Uani 1 1 d .
F34 F 0.3061(3) 1.3577(4) 0.4353(4) 0.118(4) Uani 1 1 d .
F35 F 0.3153(2) 1.3233(3) 0.3872(2) 0.0716(19) Uani 1 1 d .
F36 F 0.3650(2) 1.3500(4) 0.4432(2) 0.095(3) Uani 1 1 d .
S1 S 0.14393(7) 1.19175(12) 0.22970(7) 0.0426(5) Uani 1 1 d .
S2 S 0.11947(8) 1.33405(12) 0.20561(8) 0.0485(6) Uani 1 1 d .
S3 S 0.09012(9) 1.48920(14) 0.16895(10) 0.0603(7) Uani 1 1 d .
S4 S 0.07902(12) 1.59949(18) 0.11121(12) 0.0827(11) Uani 1 1 d .
S5 S 0.17179(11) 1.65874(14) 0.19035(10) 0.0656(8) Uani 1 1 d .
S6 S 0.16672(10) 1.54012(13) 0.23494(9) 0.0598(7) Uani 1 1 d .
S7 S 0.19661(9) 1.39242(13) 0.26829(8) 0.0539(7) Uani 1 1 d .
S8 S 0.23303(7) 1.25913(13) 0.30421(8) 0.0463(5) Uani 1 1 d .
S9 S 0.21015(7) 1.00515(12) 0.31750(8) 0.0425(5) Uani 1 1 d .
S10 S 0.22386(8) 0.86374(13) 0.34633(8) 0.0492(6) Uani 1 1 d .
S11 S 0.24690(9) 0.71030(15) 0.38595(10) 0.0624(7) Uani 1 1 d .
S12 S 0.30443(11) 0.60069(17) 0.43058(12) 0.0782(10) Uani 1 1 d .
S13 S 0.27607(10) 0.53834(14) 0.33234(13) 0.0751(10) Uani 1 1 d .
S14 S 0.22350(9) 0.65702(14) 0.30424(10) 0.0694(9) Uani 1 1 d .
S15 S 0.20166(9) 0.80482(13) 0.26551(8) 0.0585(7) Uani 1 1 d .
S16 S 0.18132(8) 0.93757(13) 0.22292(8) 0.0506(6) Uani 1 1 d .
Dy1 Dy 0.060070(12) 1.08120(2) 0.130442(12) 0.03476(12) Uani 1 1 d .
Dy2 Dy 0.270926(12) 1.11277(2) 0.425826(13) 0.03627(12) Uani 1 1 d .

loop_
_atom_site_aniso_label
_atom_site_aniso_U_11
_atom_site_aniso_U_22
_atom_site_aniso_U_33
_atom_site_aniso_U_23
_atom_site_aniso_U_13
_atom_site_aniso_U_12
C1 0.040(5) 0.051(6) 0.049(6) -0.001(4) 0.023(5) -0.002(4)
C2 0.051(6) 0.034(5) 0.055(6) 0.001(4) 0.033(5) -0.003(4)
C3 0.052(6) 0.041(5) 0.078(8) -0.002(5) 0.041(6) -0.009(5)
C4 0.044(6) 0.057(6) 0.055(6) -0.013(5) 0.030(5) -0.015(5)
C5 0.047(5) 0.035(5) 0.047(5) -0.002(4) 0.026(5) -0.001(4)
C6 0.042(5) 0.043(5) 0.049(6) 0.000(4) 0.022(5) -0.004(4)
C7 0.039(5) 0.034(4) 0.044(5) -0.004(4) 0.021(4) -0.013(4)
C8 0.045(6) 0.041(5) 0.041(5) -0.003(4) 0.011(5) -0.009(4)
C9 0.056(6) 0.044(6) 0.047(6) -0.006(4) 0.020(5) -0.011(5)
C10 0.061(7) 0.043(6) 0.057(7) 0.013(5) 0.023(6) 0.012(5)
C11 0.122(14) 0.070(9) 0.091(11) 0.043(8) 0.049(10) 0.040(9)
C12 0.110(12) 0.069(9) 0.098(11) 0.032(8) 0.065(10) 0.029(8)
C13 0.070(8) 0.034(5) 0.057(6) 0.001(5) 0.030(6) 0.005(5)
C14 0.046(5) 0.039(5) 0.038(5) 0.001(4) 0.017(4) -0.008(4)
C15 0.047(6) 0.049(5) 0.031(5) -0.002(4) 0.013(4) 0.005(4)
C16 0.035(5) 0.052(6) 0.032(5) -0.003(4) 0.007(4) 0.005(4)
C17 0.043(6) 0.053(6) 0.049(6) -0.008(5) 0.013(5) 0.018(5)
C18 0.044(6) 0.069(8) 0.074(8) -0.017(6) 0.020(6) 0.007(5)
C19 0.034(5) 0.073(8) 0.062(7) -0.012(6) 0.017(5) -0.001(5)
C20 0.032(5) 0.053(6) 0.051(6) -0.005(5) 0.018(5) -0.001(4)
C21 0.038(5) 0.060(6) 0.052(6) -0.003(5) 0.019(5) 0.007(5)
C22 0.047(6) 0.071(7) 0.057(7) 0.004(6) 0.027(6) 0.017(5)
C23 0.052(6) 0.043(6) 0.082(8) -0.009(5) 0.041(6) 0.007(5)
C24 0.042(5) 0.048(6) 0.071(7) -0.013(5) 0.034(5) -0.002(4)
C25 0.036(5) 0.043(5) 0.047(5) -0.003(4) 0.025(4) 0.005(4)
C26 0.048(6) 0.047(5) 0.038(5) -0.010(4) 0.019(5) -0.006(4)
C27 0.039(5) 0.045(5) 0.046(5) -0.008(4) 0.016(5) 0.003(4)
C28 0.044(6) 0.039(5) 0.049(6) -0.005(4) 0.008(5) 0.002(4)
C29 0.039(5) 0.052(6) 0.058(6) -0.003(5) 0.015(5) 0.001(5)
C30 0.039(6) 0.045(6) 0.079(8) 0.012(6) 0.020(6) 0.003(4)
C31 0.085(11) 0.061(8) 0.126(14) 0.036(9) 0.042(10) 0.012(7)
C32 0.081(11) 0.069(9) 0.155(17) 0.050(10) 0.057(12) 0.018(8)
C33 0.054(7) 0.029(5) 0.096(10) 0.009(5) 0.033(7) 0.003(4)
C34 0.041(5) 0.037(5) 0.046(5) -0.006(4) 0.009(5) 0.008(4)
C35 0.052(6) 0.044(5) 0.041(5) -0.002(4) 0.008(5) 0.007(5)
C36 0.037(5) 0.053(6) 0.036(5) 0.001(4) 0.005(4) -0.007(4)
C37 0.041(6) 0.065(7) 0.052(6) 0.007(5) 0.005(5) -0.016(5)
C38 0.059(7) 0.087(9) 0.049(6) 0.016(6) 0.023(6) -0.003(6)
C39 0.045(6) 0.086(9) 0.051(6) 0.001(6) 0.026(5) -0.004(6)
C40 0.036(5) 0.059(6) 0.041(5) 0.005(4) 0.016(4) 0.003(4)
C41 0.048(7) 0.079(9) 0.083(9) 0.024(7) 0.032(7) -0.001(6)
C42 0.036(5) 0.053(6) 0.049(6) -0.005(5) 0.019(5) -0.005(4)
C43 0.026(5) 0.077(7) 0.045(6) 0.005(5) 0.013(4) 0.001(5)
C44 0.033(5) 0.064(6) 0.043(5) 0.006(5) 0.016(4) 0.014(4)
C45 0.042(7) 0.121(13) 0.059(8) 0.011(8) 0.015(6) 0.034(7)
C46 0.082(9) 0.042(6) 0.045(6) 0.003(5) 0.024(6) 0.004(5)
C47 0.030(4) 0.039(5) 0.038(5) 0.000(4) 0.007(4) -0.002(4)
C48 0.052(6) 0.039(5) 0.038(5) -0.008(4) 0.021(5) -0.012(4)
C49 0.033(5) 0.049(5) 0.031(4) 0.003(4) 0.007(4) -0.011(4)
C50 0.055(6) 0.061(7) 0.037(5) -0.007(5) 0.020(5) -0.014(5)
C51 0.050(7) 0.094(9) 0.060(7) 0.005(6) 0.035(6) 0.024(6)
C52 0.037(5) 0.051(6) 0.043(5) -0.004(4) 0.021(4) 0.002(4)
C53 0.039(5) 0.046(5) 0.053(6) 0.001(4) 0.021(5) 0.010(4)
C54 0.032(5) 0.042(5) 0.047(5) 0.000(4) 0.012(4) 0.000(4)
C55 0.040(5) 0.042(5) 0.055(6) 0.003(5) 0.015(5) 0.006(4)
C56 0.072(9) 0.054(7) 0.081(10) 0.007(7) 0.027(8) 0.008(6)
C57 0.054(6) 0.048(6) 0.050(6) 0.004(5) 0.024(5) 0.017(5)
C58 0.071(8) 0.043(6) 0.093(9) 0.005(6) 0.047(8) -0.001(5)
C59 0.051(6) 0.053(7) 0.081(8) -0.003(6) 0.036(6) -0.012(5)
C60 0.076(11) 0.080(10) 0.21(2) 0.054(12) 0.102(15) 0.020(8)
C61 0.139(18) 0.145(18) 0.089(12) 0.042(12) 0.079(13) 0.048(15)
C62 0.084(9) 0.080(8) 0.066(8) 0.018(6) 0.054(8) 0.013(7)
C63 0.120(12) 0.104(11) 0.077(9) 0.023(8) 0.081(10) 0.034(9)
C64 0.062(7) 0.072(7) 0.059(7) -0.001(6) 0.043(6) 0.011(6)
C65 0.073(9) 0.115(12) 0.075(9) -0.002(8) 0.055(8) 0.030(8)
C66 0.042(8) 0.075(11) 0.157(18) -0.035(11) -0.032(10) 0.008(7)
C67 0.030(5) 0.073(8) 0.047(6) -0.016(5) 0.002(5) 0.003(5)
C68 0.036(5) 0.059(7) 0.058(6) -0.018(5) 0.017(5) -0.001(5)
C69 0.037(5) 0.058(6) 0.033(5) -0.018(4) 0.015(4) -0.009(4)
C70 0.047(6) 0.059(6) 0.051(6) -0.019(5) 0.025(5) -0.022(5)
N1 0.033(4) 0.037(4) 0.039(4) -0.003(3) 0.018(3) -0.001(3)
N2 0.026(4) 0.039(4) 0.041(4) -0.005(3) 0.012(3) 0.002(3)
N3 0.029(4) 0.049(4) 0.046(4) -0.005(4) 0.020(4) 0.005(3)
N4 0.032(4) 0.048(5) 0.034(4) 0.001(3) 0.008(3) -0.005(3)
O1 0.036(3) 0.041(3) 0.044(4) -0.001(3) 0.020(3) -0.006(3)
O2 0.035(3) 0.042(3) 0.032(3) 0.000(3) 0.013(3) -0.005(3)
O3 0.025(3) 0.053(4) 0.042(3) 0.008(3) 0.012(3) -0.001(3)
O4 0.036(4) 0.053(4) 0.041(4) 0.007(3) 0.013(3) 0.008(3)
O5 0.045(4) 0.037(3) 0.037(3) 0.003(3) 0.017(3) 0.003(3)
O6 0.038(3) 0.039(3) 0.034(3) -0.002(3) 0.015(3) -0.003(3)
O7 0.042(4) 0.049(4) 0.043(4) 0.003(3) 0.024(3) 0.004(3)
O8 0.042(4) 0.034(3) 0.059(4) 0.008(3) 0.030(3) 0.008(3)
O9 0.024(3) 0.038(3) 0.035(3) -0.003(2) 0.011(3) 0.004(2)
O10 0.036(3) 0.047(4) 0.041(3) -0.004(3) 0.019(3) 0.012(3)
O11 0.045(4) 0.044(4) 0.054(4) 0.002(3) 0.023(3) 0.008(3)
O12 0.042(4) 0.053(4) 0.069(5) 0.003(4) 0.030(4) 0.006(3)
O13 0.074(5) 0.068(5) 0.045(4) 0.012(4) 0.035(4) 0.017(4)
O14 0.041(4) 0.057(4) 0.038(3) -0.006(3) 0.023(3) 0.007(3)
O15 0.036(4) 0.058(4) 0.046(4) -0.008(3) 0.009(3) 0.006(3)
O16 0.031(3) 0.046(4) 0.037(3) -0.008(3) 0.010(3) -0.004(3)
F1 0.133(9) 0.221(13) 0.066(6) 0.012(7) 0.046(6) -0.066(9)
F2 0.131(9) 0.113(8) 0.272(16) 0.111(9) 0.148(11) 0.045(7)
F3 0.051(4) 0.153(8) 0.112(7) 0.051(6) 0.027(5) -0.026(5)
F4 0.079(7) 0.097(7) 0.200(12) 0.034(8) 0.022(7) 0.042(6)
F5 0.124(9) 0.339(19) 0.074(6) 0.086(9) 0.044(6) 0.146(11)
F6 0.043(5) 0.172(11) 0.202(13) 0.107(10) -0.019(6) 0.004(6)
F7 0.095(6) 0.053(4) 0.063(4) 0.005(3) 0.020(4) 0.026(4)
F8 0.103(6) 0.038(3) 0.058(4) -0.006(3) 0.034(4) 0.000(3)
F9 0.113(6) 0.047(4) 0.088(5) -0.002(3) 0.060(5) -0.018(4)
F10 0.075(5) 0.171(9) 0.059(4) 0.011(5) 0.033(4) -0.048(5)
F11 0.123(7) 0.066(5) 0.046(4) 0.011(3) 0.038(4) 0.007(4)
F12 0.100(5) 0.073(4) 0.039(3) -0.013(3) 0.029(4) -0.027(4)
F13 0.074(6) 0.236(12) 0.055(5) -0.029(6) 0.036(4) 0.012(6)
F14 0.189(11) 0.140(9) 0.166(10) 0.065(7) 0.146(9) 0.106(8)
F15 0.107(7) 0.153(9) 0.146(9) -0.046(7) 0.105(7) -0.047(6)
F16 0.052(4) 0.053(4) 0.091(5) 0.027(3) 0.033(4) 0.006(3)
F17 0.075(5) 0.040(3) 0.096(5) 0.009(3) 0.045(4) 0.014(3)
F18 0.084(5) 0.060(4) 0.046(4) 0.010(3) 0.010(4) 0.001(3)
F19 0.128(9) 0.119(8) 0.081(6) 0.002(6) -0.009(6) 0.064(7)
F20 0.112(8) 0.086(7) 0.282(17) 0.079(9) 0.091(10) 0.035(6)
F21 0.133(8) 0.105(7) 0.105(7) 0.011(5) 0.061(7) 0.067(6)
F22 0.156(14) 0.108(10) 0.76(6) 0.01(2) 0.26(3) -0.034(10)
F23 0.093(10) 0.54(4) 0.24(2) -0.12(2) 0.127(13) -0.078(16)
F24 0.049(6) 0.38(3) 0.232(18) 0.161(18) 0.020(8) -0.056(10)
F25 0.139(9) 0.174(10) 0.075(6) 0.046(6) 0.074(6) 0.046(7)
F26 0.156(11) 0.212(14) 0.121(9) 0.106(9) 0.085(9) 0.100(10)
F27 0.40(3) 0.146(12) 0.137(11) 0.026(9) 0.156(16) -0.067(15)
F28 0.123(7) 0.191(10) 0.076(5) 0.012(6) 0.067(6) 0.092(7)
F29 0.051(5) 0.199(11) 0.118(8) -0.038(7) 0.040(5) 0.002(6)
F30 0.106(6) 0.097(6) 0.080(5) 0.019(5) 0.055(5) 0.050(5)
F31 0.074(7) 0.109(9) 0.221(14) -0.009(9) -0.048(8) 0.037(6)
F32 0.166(12) 0.238(16) 0.107(9) -0.081(10) -0.091(9) 0.121(12)
F33 0.048(7) 0.230(17) 0.28(2) -0.002(15) 0.025(9) 0.017(8)
F34 0.193(10) 0.045(4) 0.207(11) -0.002(5) 0.169(10) 0.003(5)
F35 0.061(4) 0.070(4) 0.057(4) -0.007(3) 0.008(3) -0.019(3)
F36 0.086(5) 0.099(6) 0.069(5) -0.006(4) 0.013(4) -0.065(5)
S1 0.0461(13) 0.0380(12) 0.0440(13) -0.0047(10) 0.0224(11) -0.0090(10)
S2 0.0437(14) 0.0422(13) 0.0440(13) 0.0014(10) 0.0094(11) -0.0081(10)
S3 0.0535(16) 0.0491(15) 0.0692(19) 0.0082(13) 0.0230(15) 0.0047(12)
S4 0.085(3) 0.065(2) 0.073(2) 0.0247(17) 0.020(2) 0.0245(18)
S5 0.096(2) 0.0401(14) 0.0691(19) 0.0023(13) 0.0475(19) -0.0063(14)
S6 0.081(2) 0.0414(14) 0.0467(15) -0.0011(11) 0.0232(15) -0.0099(13)
S7 0.0552(16) 0.0435(13) 0.0408(13) 0.0007(11) 0.0064(12) -0.0149(12)
S8 0.0380(13) 0.0503(14) 0.0421(13) -0.0015(11) 0.0129(11) -0.0020(10)
S9 0.0360(12) 0.0408(12) 0.0485(13) -0.0069(10) 0.0191(11) 0.0028(9)
S10 0.0464(14) 0.0451(13) 0.0420(13) -0.0017(11) 0.0107(11) 0.0062(11)
S11 0.0566(17) 0.0531(16) 0.0697(19) 0.0095(14) 0.0248(15) 0.0060(13)
S12 0.070(2) 0.0628(19) 0.089(2) 0.0309(18) 0.029(2) 0.0053(16)
S13 0.0631(19) 0.0383(15) 0.115(3) 0.0017(16) 0.037(2) 0.0035(13)
S14 0.0574(18) 0.0403(15) 0.074(2) -0.0093(13) 0.0041(16) 0.0018(12)
S15 0.0577(17) 0.0439(14) 0.0455(14) -0.0098(11) 0.0034(13) 0.0121(12)
S16 0.0526(15) 0.0488(14) 0.0432(13) -0.0005(11) 0.0180(12) 0.0062(11)
Dy1 0.0315(2) 0.0358(2) 0.0347(2) 0.00282(17) 0.01453(18) 0.00184(16)
Dy2 0.0308(2) 0.0406(2) 0.0353(2) -0.00348(17) 0.01456(18) 0.00209(17)

loop_
_atom_type_symbol
_atom_type_description
_atom_type_scat_dispersion_real
_atom_type_scat_dispersion_imag
_atom_type_scat_source
C C 0.0033 0.0016 'International Tables Vol C Tables 4.2.6.8 and 6.1.1.4'
H H 0.0000 0.0000 'International Tables Vol C Tables 4.2.6.8 and 6.1.1.4'
N N 0.0061 0.0033 'International Tables Vol C Tables 4.2.6.8 and 6.1.1.4'
O O 0.0106 0.0060 'International Tables Vol C Tables 4.2.6.8 and 6.1.1.4'
F F 0.0171 0.0103 'International Tables Vol C Tables 4.2.6.8 and 6.1.1.4'
S S 0.1246 0.1234 'International Tables Vol C Tables 4.2.6.8 and 6.1.1.4'
Dy Dy -0.1892 4.4098 'International Tables Vol C Tables 4.2.6.8 and 6.1.1.4'

loop_
_geom_angle_atom_site_label_1
_geom_angle_atom_site_label_2
_geom_angle_atom_site_label_3
_geom_angle
N1 C1 C2 121.7(9)
C1 C2 C3 119.5(9)
C2 C3 C4 117.6(9)
C5 C4 C3 121.6(10)
N1 C5 C4 119.0(9)
N1 C5 C6 118.0(8)
C4 C5 C6 123.0(9)
C5 C6 S1 111.0(7)
C14 C7 S2 118.6(7)
C14 C7 S1 126.9(8)
S2 C7 S1 114.4(5)
C9 C8 S7 121.6(8)
C9 C8 S2 124.0(8)
S7 C8 S2 114.2(6)
C8 C9 S3 125.0(8)
C8 C9 S6 121.1(8)
S3 C9 S6 113.9(6)
C13 C10 S4 126.4(9)
C13 C10 S3 119.4(9)
S4 C10 S3 114.1(7)
C12 C11 S4 114.4(10)
C11 C12 S5 115.1(10)
C10 C13 S5 132.0(9)
C10 C13 S6 115.1(8)
S5 C13 S6 112.8(7)
C7 C14 S8 127.1(7)
C7 C14 S7 116.3(8)
S8 C14 S7 116.3(5)
C16 C15 S8 110.8(7)
N2 C16 C17 117.8(9)
N2 C16 C15 117.6(8)
C17 C16 C15 124.5(10)
C18 C17 C16 120.9(11)
C17 C18 C19 119.2(10)
C20 C19 C18 120.4(11)
N2 C20 C19 119.2(10)
N3 C21 C22 120.1(10)
C23 C22 C21 120.1(10)
C22 C23 C24 119.3(9)
C23 C24 C25 120.5(10)
N3 C25 C24 117.8(9)
N3 C25 C26 117.8(7)
C24 C25 C26 124.3(9)
C25 C26 S9 110.6(7)
C34 C27 S10 117.5(8)
C34 C27 S9 127.3(8)
S10 C27 S9 115.0(5)
C29 C28 S10 123.0(9)
C29 C28 S15 121.9(8)
S10 C28 S15 115.0(6)
C28 C29 S11 125.4(9)
C28 C29 S14 121.5(9)
S11 C29 S14 113.2(6)
C33 C30 S12 128.7(9)
C33 C30 S11 115.9(9)
S12 C30 S11 115.4(8)
C32 C31 S12 115.5(11)
C31 C32 S13 115.3(11)
C30 C33 S14 117.6(8)
C30 C33 S13 128.3(9)
S14 C33 S13 114.0(8)
C27 C34 S16 126.0(8)
C27 C34 S15 117.3(8)
S16 C34 S15 116.5(5)
C36 C35 S16 111.3(7)
N4 C36 C37 118.6(10)
N4 C36 C35 117.2(9)
C37 C36 C35 124.1(10)
C36 C37 C38 121.9(12)
C39 C38 C37 117.0(11)
C40 C39 C38 120.7(11)
N4 C40 C39 121.0(10)
F2 C41 F3 111.8(13)
F2 C41 F1 104.5(13)
F3 C41 F1 104.9(11)
F2 C41 C42 113.4(10)
F3 C41 C42 114.0(10)
F1 C41 C42 107.3(11)
O3 C42 C43 128.4(9)
O3 C42 C41 112.9(9)
C43 C42 C41 118.6(9)
C44 C43 C42 121.2(9)
O4 C44 C43 127.3(9)
O4 C44 C45 113.5(10)
C43 C44 C45 119.2(10)
F6 C45 F5 113.0(15)
F6 C45 F4 107.3(13)
F5 C45 F4 96.3(15)
F6 C45 C44 116.2(14)
F5 C45 C44 112.0(10)
F4 C45 C44 109.9(12)
F8 C46 F9 107.6(10)
F8 C46 F7 106.8(9)
F9 C46 F7 105.4(9)
F8 C46 C47 115.3(9)
F9 C46 C47 111.7(9)
F7 C46 C47 109.4(9)
O5 C47 C48 126.8(9)
O5 C47 C46 113.6(8)
C48 C47 C46 119.6(9)
C47 C48 C49 120.2(8)
O6 C49 C48 127.1(8)
O6 C49 C50 114.1(8)
C48 C49 C50 118.8(9)
F11 C50 F10 106.9(10)
F11 C50 F12 105.9(9)
F10 C50 F12 107.4(9)
F11 C50 C49 113.8(9)
F10 C50 C49 108.3(9)
F12 C50 C49 114.0(9)
F14 C51 F13 110.8(12)
F14 C51 F15 104.4(11)
F13 C51 F15 104.2(11)
F14 C51 C52 116.0(10)
F13 C51 C52 111.9(9)
F15 C51 C52 108.7(10)
O7 C52 C53 128.3(8)
O7 C52 C51 113.1(9)
C53 C52 C51 118.5(9)
C52 C53 C54 120.4(9)
O8 C54 C53 127.4(9)
O8 C54 C55 113.6(8)
C53 C54 C55 118.9(8)
F17 C55 F18 106.7(8)
F17 C55 F16 106.5(8)
F18 C55 F16 106.3(9)
F17 C55 C54 115.0(9)
F18 C55 C54 110.2(8)
F16 C55 C54 111.8(8)
F19 C56 F21 105.6(13)
F19 C56 F20 106.6(13)
F21 C56 F20 103.9(12)
F19 C56 C57 113.3(11)
F21 C56 C57 111.1(11)
F20 C56 C57 115.4(12)
O11 C57 C58 129.1(10)
O11 C57 C56 114.0(10)
C58 C57 C56 116.8(11)
C57 C58 C59 120.1(10)
O12 C59 C58 127.3(10)
O12 C59 C60 114.1(11)
C58 C59 C60 118.5(11)
F22 C60 F23 102(2)
F22 C60 F24 112(3)
F23 C60 F24 97.3(19)
F22 C60 C59 116.7(14)
F23 C60 C59 111(2)
F24 C60 C59 115.9(13)
F25 C61 F27 108.9(18)
F25 C61 F26 107.2(19)
F27 C61 F26 107.5(19)
F25 C61 C62 112.2(15)
F27 C61 C62 107.9(18)
F26 C61 C62 113.0(15)
O13 C62 C63 127.1(11)
O13 C62 C61 111.4(12)
C63 C62 C61 121.5(11)
C62 C63 C64 122.7(10)
O14 C64 C63 126.7(11)
O14 C64 C65 113.3(10)
C63 C64 C65 120.0(10)
F30 C65 F28 110.5(13)
F30 C65 F29 108.0(13)
F28 C65 F29 108.3(11)
F30 C65 C64 111.9(10)
F28 C65 C64 110.4(11)
F29 C65 C64 107.5(12)
F32 C66 F31 114(2)
F32 C66 F33 102.3(17)
F31 C66 F33 100.8(18)
F32 C66 C67 114.1(15)
F31 C66 C67 113.1(12)
F33 C66 C67 111(2)
O15 C67 C68 128.6(10)
O15 C67 C66 116.3(12)
C68 C67 C66 115.1(12)
C69 C68 C67 118.8(10)
O16 C69 C68 128.4(10)
O16 C69 C70 113.2(9)
C68 C69 C70 118.4(9)
F34 C70 F35 107.6(11)
F34 C70 F36 107.6(10)
F35 C70 F36 105.7(8)
F34 C70 C69 110.8(8)
F35 C70 C69 111.3(8)
F36 C70 C69 113.5(10)
O1 N1 C1 120.7(8)
O1 N1 C5 118.7(7)
C1 N1 C5 120.6(8)
O9 N2 C20 119.4(7)
O9 N2 C16 118.2(7)
C20 N2 C16 122.4(8)
C21 N3 O10 119.5(8)
C21 N3 C25 122.1(8)
O10 N3 C25 118.4(7)
O2 N4 C40 120.1(8)
O2 N4 C36 119.0(8)
C40 N4 C36 120.8(8)
N1 O1 Dy1 133.0(5)
N4 O2 Dy1 129.6(5)
C42 O3 Dy1 133.4(6)
C44 O4 Dy1 135.5(6)
C47 O5 Dy1 138.8(6)
C49 O6 Dy1 136.0(6)
C52 O7 Dy1 132.4(6)
C54 O8 Dy1 133.5(6)
N2 O9 Dy2 129.4(5)
N3 O10 Dy2 132.9(5)
C57 O11 Dy2 132.8(6)
C59 O12 Dy2 133.2(7)
C62 O13 Dy2 134.5(8)
C64 O14 Dy2 134.6(7)
C67 O15 Dy2 136.2(7)
C69 O16 Dy2 137.6(7)
C7 S1 C6 100.1(4)
C8 S2 C7 95.1(4)
C9 S3 C10 92.0(5)
C10 S4 C11 100.2(6)
C13 S5 C12 100.9(7)
C9 S6 C13 92.9(5)
C8 S7 C14 95.8(5)
C14 S8 C15 97.2(5)
C27 S9 C26 101.0(5)
C27 S10 C28 95.1(5)
C29 S11 C30 93.9(6)
C30 S12 C31 99.6(7)
C33 S13 C32 101.4(8)
C33 S14 C29 93.5(6)
C28 S15 C34 95.0(5)
C34 S16 C35 97.6(5)
O1 Dy1 O4 144.3(2)
O1 Dy1 O2 70.7(2)
O4 Dy1 O2 144.3(2)
O1 Dy1 O5 88.9(2)
O4 Dy1 O5 99.5(2)
O2 Dy1 O5 84.0(2)
O1 Dy1 O8 75.3(2)
O4 Dy1 O8 78.0(2)
O2 Dy1 O8 118.7(2)
O5 Dy1 O8 144.4(2)
O1 Dy1 O3 142.2(2)
O4 Dy1 O3 72.5(2)
O2 Dy1 O3 75.2(2)
O5 Dy1 O3 71.5(2)
O8 Dy1 O3 137.5(2)
O1 Dy1 O7 114.7(2)
O4 Dy1 O7 77.8(2)
O2 Dy1 O7 78.8(2)
O5 Dy1 O7 143.5(2)
O8 Dy1 O7 71.3(2)
O3 Dy1 O7 73.1(2)
O1 Dy1 O6 76.3(2)
O4 Dy1 O6 74.3(2)
O2 Dy1 O6 138.0(2)
O5 Dy1 O6 69.8(2)
O8 Dy1 O6 75.5(2)
O3 Dy1 O6 122.9(2)
O7 Dy1 O6 140.2(2)
O10 Dy2 O13 144.0(2)
O10 Dy2 O9 72.7(2)
O13 Dy2 O9 141.9(2)
O10 Dy2 O14 142.3(2)
O13 Dy2 O14 72.4(2)
O9 Dy2 O14 75.4(2)
O10 Dy2 O11 75.2(2)
O13 Dy2 O11 76.6(2)
O9 Dy2 O11 118.6(2)
O14 Dy2 O11 139.3(2)
O10 Dy2 O16 80.4(2)
O13 Dy2 O16 108.7(3)
O9 Dy2 O16 82.2(2)
O14 Dy2 O16 75.9(2)
O11 Dy2 O16 140.2(2)
O10 Dy2 O12 114.7(2)
O13 Dy2 O12 76.1(3)
O9 Dy2 O12 76.8(2)
O14 Dy2 O12 76.1(2)
O11 Dy2 O12 71.4(2)
O16 Dy2 O12 148.3(2)
O10 Dy2 O15 78.8(2)
O13 Dy2 O15 72.6(3)
O9 Dy2 O15 142.8(2)
O14 Dy2 O15 118.5(2)
O11 Dy2 O15 74.9(2)
O16 Dy2 O15 69.9(2)
O12 Dy2 O15 138.1(3)

loop_
_geom_bond_atom_site_label_1
_geom_bond_atom_site_label_2
_geom_bond_distance
C1 N1 1.335(12)
C1 C2 1.372(13)
C2 C3 1.374(15)
C3 C4 1.394(15)
C4 C5 1.363(13)
C5 N1 1.357(12)
C5 C6 1.502(13)
C6 S1 1.855(10)
C7 C14 1.328(13)
C7 S2 1.768(10)
C7 S1 1.779(9)
C8 C9 1.350(14)
C8 S7 1.762(10)
C8 S2 1.767(10)
C9 S3 1.750(11)
C9 S6 1.756(10)
C10 C13 1.305(16)
C10 S4 1.768(11)
C10 S3 1.771(11)
C11 C12 1.50(2)
C11 S4 1.804(16)
C12 S5 1.815(14)
C13 S5 1.754(11)
C13 S6 1.797(11)
C14 S8 1.742(10)
C14 S7 1.781(9)
C15 C16 1.465(14)
C15 S8 1.849(9)
C16 N2 1.366(12)
C16 C17 1.394(13)
C17 C18 1.363(16)
C18 C19 1.385(17)
C19 C20 1.371(14)
C20 N2 1.352(12)
C21 N3 1.333(12)
C21 C22 1.377(14)
C22 C23 1.349(16)
C23 C24 1.383(15)
C24 C25 1.385(12)
C25 N3 1.358(12)
C25 C26 1.502(13)
C26 S9 1.843(10)
C27 C34 1.346(13)
C27 S10 1.761(11)
C27 S9 1.761(10)
C28 C29 1.349(15)
C28 S10 1.760(10)
C28 S15 1.761(11)
C29 S11 1.754(12)
C29 S14 1.778(11)
C30 C33 1.359(18)
C30 S12 1.731(12)
C30 S11 1.777(12)
C31 C32 1.43(2)
C31 S12 1.815(16)
C32 S13 1.833(17)
C33 S14 1.752(12)
C33 S13 1.755(12)
C34 S16 1.748(10)
C34 S15 1.768(9)
C35 C36 1.493(15)
C35 S16 1.829(11)
C36 N4 1.366(13)
C36 C37 1.369(15)
C37 C38 1.403(17)
C38 C39 1.380(17)
C39 C40 1.366(14)
C40 N4 1.350(12)
C41 F2 1.268(16)
C41 F3 1.302(14)
C41 F1 1.358(17)
C41 C42 1.571(15)
C42 O3 1.253(11)
C42 C43 1.386(14)
C43 C44 1.378(14)
C44 O4 1.262(12)
C44 C45 1.520(15)
C45 F6 1.210(17)
C45 F5 1.311(16)
C45 F4 1.333(18)
C46 F8 1.327(12)
C46 F9 1.337(14)
C46 F7 1.359(14)
C46 C47 1.508(14)
C47 O5 1.268(11)
C47 C48 1.364(13)
C48 C49 1.414(13)
C49 O6 1.242(11)
C49 C50 1.521(13)
C50 F11 1.319(13)
C50 F10 1.336(13)
C50 F12 1.347(11)
C51 F14 1.288(14)
C51 F13 1.298(14)
C51 F15 1.365(16)
C51 C52 1.540(13)
C52 O7 1.259(11)
C52 C53 1.379(14)
C53 C54 1.404(13)
C54 O8 1.259(11)
C54 C55 1.505(14)
C55 F17 1.327(11)
C55 F18 1.349(12)
C55 F16 1.353(11)
C56 F19 1.286(16)
C56 F21 1.329(16)
C56 F20 1.330(16)
C56 C57 1.511(16)
C57 O11 1.241(13)
C57 C58 1.370(16)
C58 C59 1.396(17)
C59 O12 1.246(13)
C59 C60 1.563(18)
C60 F22 1.168(19)
C60 F23 1.19(3)
C60 F24 1.20(2)
C61 F25 1.297(19)
C61 F27 1.30(3)
C61 F26 1.33(2)
C61 C62 1.57(2)
C62 O13 1.266(13)
C62 C63 1.358(18)
C63 C64 1.380(17)
C64 O14 1.241(11)
C64 C65 1.585(17)
C65 F30 1.286(17)
C65 F28 1.325(13)
C65 F29 1.355(17)
C66 F32 1.23(2)
C66 F31 1.242(19)
C66 F33 1.37(3)
C66 C67 1.556(17)
C67 O15 1.236(13)
C67 C68 1.395(17)
C68 C69 1.376(14)
C69 O16 1.248(11)
C69 C70 1.548(15)
C70 F34 1.312(13)
C70 F35 1.315(12)
C70 F36 1.319(11)
N1 O1 1.324(9)
N2 O9 1.336(8)
N3 O10 1.335(9)
N4 O2 1.325(9)
O1 Dy1 2.298(6)
O2 Dy1 2.329(6)
O3 Dy1 2.380(6)
O4 Dy1 2.325(6)
O5 Dy1 2.338(6)
O6 Dy1 2.423(6)
O7 Dy1 2.388(6)
O8 Dy1 2.362(6)
O9 Dy2 2.347(6)
O10 Dy2 2.291(6)
O11 Dy2 2.352(7)
O12 Dy2 2.382(7)
O13 Dy2 2.327(7)
O14 Dy2 2.347(6)
O15 Dy2 2.403(7)
O16 Dy2 2.363(6)
